data_2236596
loop_
_publ_author_name
'Feng, Fu'
'Cui, Zhi-cai'
'Liu, Xin-ping'
'Hu, Wei-Bing'

_publ_section_title
;
 3-(9<i>H</i>-Fluoren-9-yl)-1,3-diphenylpropan-1-one
;
_journal_coeditor_code RZ2788
_journal_issue 10
_journal_name_full 'Acta Crystallographica Section E'
_journal_page_first o2858
_journal_paper_doi 10.1107/S1600536812032497
_journal_volume 68
_journal_year 2012
_chemical_formula_iupac 'C28 H22 O'
_chemical_formula_moiety 'C28 H22 O'
_chemical_formula_sum 'C28 H22 O'
_chemical_formula_weight 374.46
_chemical_melting_point_gt 400
_chemical_melting_point_lt 402
_chemical_name_systematic
;
3-(9<i>H</i>-Fluoren-9-yl)-1,3-diphenylpropan-1-one
;
_space_group_IT_number 15
_symmetry_cell_setting monoclinic
_symmetry_space_group_name_Hall '-C 2yc'
_symmetry_space_group_name_H-M 'C 1 2/c 1'
_atom_sites_solution_hydrogens geom
_atom_sites_solution_primary direct
_atom_sites_solution_secondary difmap
_audit_creation_method SHELXL-97
_cell_angle_alpha 90.00
_cell_angle_beta 95.708(6)
_cell_angle_gamma 90.00
_cell_formula_units_Z 8
_cell_length_a 15.2433(5)
_cell_length_b 18.3109(6)
_cell_length_c 14.7468(5)
_cell_measurement_reflns_used 3982
_cell_measurement_temperature 298(2)
_cell_measurement_theta_max 28.07
_cell_measurement_theta_min 2.31
_cell_volume 4095.7(2)
_computing_cell_refinement 'SAINT (Bruker, 2004)'
_computing_data_collection 'APEX2 (Bruker, 2004)'
_computing_data_reduction 'SAINT (Bruker, 2004)'
_computing_molecular_graphics 'SHELXTL (Sheldrick, 2008)'
_computing_publication_material 'SHELXTL (Sheldrick, 2008)'
_computing_structure_refinement 'SHELXL97 (Sheldrick, 2008)'
_computing_structure_solution 'SHELXS97 (Sheldrick, 2008)'
_diffrn_ambient_temperature 298(2)
_diffrn_measured_fraction_theta_full 0.978
_diffrn_measured_fraction_theta_max 0.978
_diffrn_measurement_device_type 'Bruker SMART APEX CCD area-detector'
_diffrn_measurement_method 'phi and omega scans'
_diffrn_radiation_monochromator graphite
_diffrn_radiation_source 'fine-focus sealed tube'
_diffrn_radiation_type MoK\a
_diffrn_radiation_wavelength 0.71073
_diffrn_reflns_av_R_equivalents 0.0229
_diffrn_reflns_av_sigmaI/netI 0.0259
_diffrn_reflns_limit_h_max 20
_diffrn_reflns_limit_h_min -19
_diffrn_reflns_limit_k_max 24
_diffrn_reflns_limit_k_min -22
_diffrn_reflns_limit_l_max 19
_diffrn_reflns_limit_l_min -18
_diffrn_reflns_number 13271
_diffrn_reflns_theta_full 28.43
_diffrn_reflns_theta_max 28.43
_diffrn_reflns_theta_min 2.14
_diffrn_standards_decay_% 0
_diffrn_standards_interval_count 0
_diffrn_standards_interval_time 0
_diffrn_standards_number 0
_exptl_absorpt_coefficient_mu 0.072
_exptl_absorpt_correction_type none
_exptl_crystal_colour colourless
_exptl_crystal_density_diffrn 1.215
_exptl_crystal_density_method 'not measured'
_exptl_crystal_description block
_exptl_crystal_F_000 1584
_exptl_crystal_size_max 0.16
_exptl_crystal_size_mid 0.15
_exptl_crystal_size_min 0.10
_refine_diff_density_max 0.223
_refine_diff_density_min -0.217
_refine_ls_extinction_method none
_refine_ls_goodness_of_fit_ref 1.217
_refine_ls_hydrogen_treatment constr
_refine_ls_matrix_type full
_refine_ls_number_parameters 262
_refine_ls_number_reflns 5048
_refine_ls_number_restraints 0
_refine_ls_restrained_S_all 1.217
_refine_ls_R_factor_all 0.0928
_refine_ls_R_factor_gt 0.0755
_refine_ls_shift/su_max 0.004
_refine_ls_shift/su_mean 0.001
_refine_ls_structure_factor_coef Fsqd
_refine_ls_weighting_details 'calc w=1/[\s^2^(Fo^2^)+(0.0477P)^2^+2.3194P] where P=(Fo^2^+2Fc^2^)/3'
_refine_ls_weighting_scheme calc
_refine_ls_wR_factor_gt 0.1541
_refine_ls_wR_factor_ref 0.1621
_reflns_number_gt 4128
_reflns_number_total 5048
_reflns_threshold_expression I>2sigma(I)
_cod_data_source_file rz2788.cif
_cod_data_source_block I
_cod_original_sg_symbol_H-M 'C 2/c'
_cod_database_code 2236596
_cod_database_fobs_code 2236596

loop_
_symmetry_equiv_pos_as_xyz
'x, y, z'
'-x, y, -z+1/2'
'x+1/2, y+1/2, z'
'-x+1/2, y+1/2, -z+1/2'
'-x, -y, -z'
'x, -y, z-1/2'
'-x+1/2, -y+1/2, -z'
'x+1/2, -y+1/2, z-1/2'

loop_
_atom_site_type_symbol
_atom_site_label
_atom_site_fract_x
_atom_site_fract_y
_atom_site_fract_z
_atom_site_U_iso_or_equiv
_atom_site_adp_type
_atom_site_calc_flag
_atom_site_refinement_flags
_atom_site_occupancy
_atom_site_symmetry_multiplicity
C C1 0.14569(12) 0.11851(10) 0.03405(13) 0.0459(4) Uani d . 1 1
C C2 0.20036(14) 0.14528(11) -0.02784(15) 0.0559(5) Uani d . 1 1
H H2 0.2567 0.1611 -0.0068 0.067 Uiso calc R 1 1
C C3 0.17366(16) 0.14913(14) -0.11970(16) 0.0683(6) Uani d . 1 1
H H3 0.2120 0.1669 -0.1598 0.082 Uiso calc R 1 1
C C4 0.09067(18) 0.12685(15) -0.15199(18) 0.0751(7) Uani d . 1 1
H H4 0.0724 0.1294 -0.2140 0.090 Uiso calc R 1 1
C C5 0.03446(16) 0.10059(15) -0.09216(18) 0.0758(7) Uani d . 1 1
H H5 -0.0221 0.0857 -0.1138 0.091 Uiso calc R 1 1
C C6 0.06160(14) 0.09625(12) -0.00046(16) 0.0617(6) Uani d . 1 1
H H6 0.0231 0.0781 0.0392 0.074 Uiso calc R 1 1
C C7 0.17433(11) 0.11080(10) 0.13490(13) 0.0443(4) Uani d . 1 1
H H7 0.1705 0.0586 0.1489 0.053 Uiso calc R 1 1
C C8 0.11128(12) 0.15036(10) 0.19542(13) 0.0467(4) Uani d . 1 1
H H8 0.0513 0.1323 0.1786 0.056 Uiso calc R 1 1
C C9 0.13425(12) 0.13692(11) 0.29630(14) 0.0490(5) Uani d . 1 1
C C10 0.14903(15) 0.07194(13) 0.34257(18) 0.0657(6) Uani d . 1 1
H H10 0.1446 0.0277 0.3114 0.079 Uiso calc R 1 1
C C11 0.17051(16) 0.07338(16) 0.43584(19) 0.0774(8) Uani d . 1 1
H H11 0.1819 0.0299 0.4673 0.093 Uiso calc R 1 1
C C12 0.17513(15) 0.13817(17) 0.48230(17) 0.0743(7) Uani d . 1 1
H H12 0.1884 0.1380 0.5452 0.089 Uiso calc R 1 1
C C13 0.16042(14) 0.20393(14) 0.43720(15) 0.0628(6) Uani d . 1 1
H H13 0.1633 0.2478 0.4691 0.075 Uiso calc R 1 1
C C14 0.14135(12) 0.20290(11) 0.34337(13) 0.0488(5) Uani d . 1 1
C C15 0.12700(12) 0.26283(11) 0.27773(13) 0.0475(4) Uani d . 1 1
C C16 0.10951(11) 0.23314(10) 0.19053(13) 0.0444(4) Uani d . 1 1
C C17 0.09007(13) 0.27879(11) 0.11672(14) 0.0545(5) Uani d . 1 1
H H17 0.0769 0.2596 0.0586 0.065 Uiso calc R 1 1
C C18 0.09050(16) 0.35316(13) 0.13054(16) 0.0665(6) Uani d . 1 1
H H18 0.0776 0.3842 0.0811 0.080 Uiso calc R 1 1
C C19 0.10963(17) 0.38238(12) 0.21625(17) 0.0688(6) Uani d . 1 1
H H19 0.1104 0.4328 0.2238 0.083 Uiso calc R 1 1
C C20 0.12763(15) 0.33779(12) 0.29069(15) 0.0602(6) Uani d . 1 1
H H20 0.1400 0.3575 0.3487 0.072 Uiso calc R 1 1
C C21 0.27009(11) 0.13279(11) 0.16106(13) 0.0475(4) Uani d . 1 1
H H21A 0.2808 0.1796 0.1333 0.057 Uiso calc R 1 1
H H21B 0.2793 0.1390 0.2266 0.057 Uiso calc R 1 1
C C22 0.33620(12) 0.07789(11) 0.13221(13) 0.0470(4) Uani d . 1 1
C C23 0.42934(12) 0.10156(10) 0.12556(12) 0.0444(4) Uani d . 1 1
C C24 0.45648(13) 0.17306(12) 0.13258(15) 0.0571(5) Uani d . 1 1
H H24 0.4163 0.2092 0.1442 0.069 Uiso calc R 1 1
C C25 0.54291(15) 0.19192(14) 0.12254(18) 0.0692(6) Uani d . 1 1
H H25 0.5603 0.2406 0.1272 0.083 Uiso calc R 1 1
C C26 0.60281(14) 0.13910(15) 0.10580(16) 0.0684(7) Uani d . 1 1
H H26 0.6609 0.1518 0.0989 0.082 Uiso calc R 1 1
C C27 0.57709(16) 0.06803(15) 0.09925(19) 0.0764(7) Uani d . 1 1
H H27 0.6179 0.0321 0.0881 0.092 Uiso calc R 1 1
C C28 0.49115(14) 0.04871(12) 0.10894(17) 0.0641(6) Uani d . 1 1
H H28 0.4744 -0.0001 0.1043 0.077 Uiso calc R 1 1
O O1 0.31441(10) 0.01523(8) 0.11616(13) 0.0772(5) Uani d . 1 1

loop_
_atom_site_aniso_label
_atom_site_aniso_U_11
_atom_site_aniso_U_22
_atom_site_aniso_U_33
_atom_site_aniso_U_12
_atom_site_aniso_U_13
_atom_site_aniso_U_23
C1 0.0368(10) 0.0394(9) 0.0612(12) 0.0054(7) 0.0038(8) -0.0116(8)
C2 0.0440(11) 0.0609(12) 0.0624(13) 0.0019(9) 0.0031(9) -0.0031(10)
C3 0.0618(15) 0.0774(16) 0.0656(15) 0.0123(12) 0.0064(11) 0.0042(12)
C4 0.0691(16) 0.0899(18) 0.0632(15) 0.0204(14) -0.0096(12) -0.0109(13)
C5 0.0489(13) 0.0919(18) 0.0825(18) 0.0019(12) -0.0142(12) -0.0216(14)
C6 0.0426(11) 0.0694(14) 0.0725(15) -0.0037(10) 0.0017(10) -0.0144(11)
C7 0.0325(9) 0.0396(9) 0.0611(12) 0.0010(7) 0.0053(8) -0.0051(8)
C8 0.0288(9) 0.0538(11) 0.0584(12) -0.0011(7) 0.0084(8) -0.0029(9)
C9 0.0323(9) 0.0560(11) 0.0605(12) -0.0021(8) 0.0138(8) 0.0075(9)
C10 0.0542(13) 0.0599(13) 0.0847(17) -0.0082(10) 0.0153(11) 0.0182(12)
C11 0.0576(15) 0.0874(19) 0.0884(19) -0.0026(13) 0.0135(13) 0.0446(16)
C12 0.0523(13) 0.113(2) 0.0582(14) -0.0074(13) 0.0100(10) 0.0270(15)
C13 0.0485(12) 0.0865(16) 0.0547(13) 0.0009(11) 0.0118(9) 0.0044(11)
C14 0.0324(9) 0.0639(12) 0.0513(11) 0.0042(8) 0.0113(8) 0.0042(9)
C15 0.0355(10) 0.0562(11) 0.0524(11) 0.0085(8) 0.0118(8) 0.0001(9)
C16 0.0298(9) 0.0524(10) 0.0523(11) 0.0091(7) 0.0107(7) -0.0012(8)
C17 0.0509(12) 0.0629(13) 0.0507(11) 0.0182(10) 0.0097(9) 0.0007(9)
C18 0.0736(16) 0.0621(13) 0.0660(14) 0.0266(11) 0.0177(12) 0.0148(11)
C19 0.0804(17) 0.0478(12) 0.0800(16) 0.0189(11) 0.0173(13) 0.0013(11)
C20 0.0613(14) 0.0602(13) 0.0600(13) 0.0120(10) 0.0107(10) -0.0109(10)
C21 0.0330(9) 0.0545(11) 0.0548(11) 0.0029(8) 0.0038(8) -0.0089(9)
C22 0.0388(10) 0.0480(11) 0.0541(11) 0.0082(8) 0.0038(8) 0.0024(8)
C23 0.0391(10) 0.0543(11) 0.0401(9) 0.0112(8) 0.0049(7) 0.0072(8)
C24 0.0412(11) 0.0588(12) 0.0723(14) 0.0069(9) 0.0105(9) -0.0007(10)
C25 0.0490(13) 0.0721(15) 0.0875(17) -0.0053(11) 0.0125(11) 0.0076(13)
C26 0.0368(11) 0.0958(18) 0.0745(15) 0.0075(11) 0.0149(10) 0.0249(13)
C27 0.0486(13) 0.0822(17) 0.102(2) 0.0239(12) 0.0258(13) 0.0210(14)
C28 0.0490(12) 0.0581(13) 0.0871(16) 0.0151(10) 0.0164(11) 0.0100(11)
O1 0.0536(9) 0.0466(8) 0.1322(16) 0.0064(7) 0.0130(9) -0.0068(9)

loop_
_atom_type_symbol
_atom_type_description
_atom_type_scat_dispersion_real
_atom_type_scat_dispersion_imag
_atom_type_scat_source
C C 0.0033 0.0016 'International Tables Vol C Tables 4.2.6.8 and 6.1.1.4'
H H 0.0000 0.0000 'International Tables Vol C Tables 4.2.6.8 and 6.1.1.4'
O O 0.0106 0.0060 'International Tables Vol C Tables 4.2.6.8 and 6.1.1.4'

loop_
_geom_angle_atom_site_label_1
_geom_angle_atom_site_label_2
_geom_angle_atom_site_label_3
_geom_angle
C2 C1 C6 117.1(2)
C2 C1 C7 123.13(17)
C6 C1 C7 119.78(18)
C3 C2 C1 121.9(2)
C3 C2 H2 119.1
C1 C2 H2 119.1
C4 C3 C2 120.0(2)
C4 C3 H3 120.0
C2 C3 H3 120.0
C3 C4 C5 119.6(2)
C3 C4 H4 120.2
C5 C4 H4 120.2
C4 C5 C6 120.3(2)
C4 C5 H5 119.9
C6 C5 H5 119.9
C5 C6 C1 121.2(2)
C5 C6 H6 119.4
C1 C6 H6 119.4
C1 C7 C21 113.49(15)
C1 C7 C8 112.72(15)
C21 C7 C8 111.24(15)
C1 C7 H7 106.3
C21 C7 H7 106.3
C8 C7 H7 106.3
C9 C8 C16 102.14(15)
C9 C8 C7 113.13(15)
C16 C8 C7 116.57(15)
C9 C8 H8 108.2
C16 C8 H8 108.2
C7 C8 H8 108.2
C10 C9 C14 120.1(2)
C10 C9 C8 129.6(2)
C14 C9 C8 110.35(17)
C9 C10 C11 119.1(2)
C9 C10 H10 120.4
C11 C10 H10 120.4
C12 C11 C10 120.7(2)
C12 C11 H11 119.7
C10 C11 H11 119.7
C11 C12 C13 121.1(2)
C11 C12 H12 119.5
C13 C12 H12 119.5
C12 C13 C14 118.4(2)
C12 C13 H13 120.8
C14 C13 H13 120.8
C13 C14 C9 120.5(2)
C13 C14 C15 130.7(2)
C9 C14 C15 108.76(17)
C20 C15 C16 120.69(19)
C20 C15 C14 130.71(19)
C16 C15 C14 108.60(17)
C17 C16 C15 119.75(18)
C17 C16 C8 130.05(18)
C15 C16 C8 110.12(16)
C18 C17 C16 119.0(2)
C18 C17 H17 120.5
C16 C17 H17 120.5
C19 C18 C17 121.2(2)
C19 C18 H18 119.4
C17 C18 H18 119.4
C20 C19 C18 120.7(2)
C20 C19 H19 119.7
C18 C19 H19 119.7
C19 C20 C15 118.7(2)
C19 C20 H20 120.6
C15 C20 H20 120.6
C22 C21 C7 113.60(16)
C22 C21 H21A 108.8
C7 C21 H21A 108.8
C22 C21 H21B 108.8
C7 C21 H21B 108.8
H21A C21 H21B 107.7
O1 C22 C23 120.33(17)
O1 C22 C21 120.44(17)
C23 C22 C21 119.22(17)
C24 C23 C28 118.21(18)
C24 C23 C22 123.47(17)
C28 C23 C22 118.30(18)
C23 C24 C25 120.8(2)
C23 C24 H24 119.6
C25 C24 H24 119.6
C26 C25 C24 120.1(2)
C26 C25 H25 119.9
C24 C25 H25 119.9
C27 C26 C25 119.7(2)
C27 C26 H26 120.1
C25 C26 H26 120.1
C26 C27 C28 120.6(2)
C26 C27 H27 119.7
C28 C27 H27 119.7
C27 C28 C23 120.5(2)
C27 C28 H28 119.7
C23 C28 H28 119.7

loop_
_geom_bond_atom_site_label_1
_geom_bond_atom_site_label_2
_geom_bond_distance
C1 C2 1.385(3)
C1 C6 1.392(3)
C1 C7 1.514(3)
C2 C3 1.377(3)
C2 H2 0.9300
C3 C4 1.369(3)
C3 H3 0.9300
C4 C5 1.376(4)
C4 H4 0.9300
C5 C6 1.377(3)
C5 H5 0.9300
C6 H6 0.9300
C7 C21 1.526(2)
C7 C8 1.554(2)
C7 H7 0.9800
C8 C9 1.514(3)
C8 C16 1.518(3)
C8 H8 0.9800
C9 C10 1.379(3)
C9 C14 1.392(3)
C10 C11 1.382(4)
C10 H10 0.9300
C11 C12 1.368(4)
C11 H11 0.9300
C12 C13 1.383(3)
C12 H12 0.9300
C13 C14 1.385(3)
C13 H13 0.9300
C14 C15 1.465(3)
C15 C20 1.386(3)
C15 C16 1.397(3)
C16 C17 1.381(3)
C17 C18 1.377(3)
C17 H17 0.9300
C18 C19 1.377(3)
C18 H18 0.9300
C19 C20 1.374(3)
C19 H19 0.9300
C20 H20 0.9300
C21 C22 1.514(2)
C21 H21A 0.9700
C21 H21B 0.9700
C22 O1 1.211(2)
C22 C23 1.497(3)
C23 C24 1.374(3)
C23 C28 1.389(3)
C24 C25 1.384(3)
C24 H24 0.9300
C25 C26 1.369(3)
C25 H25 0.9300
C26 C27 1.360(4)
C26 H26 0.9300
C27 C28 1.378(3)
C27 H27 0.9300
C28 H28 0.9300

loop_
_geom_torsion_atom_site_label_1
_geom_torsion_atom_site_label_2
_geom_torsion_atom_site_label_3
_geom_torsion_atom_site_label_4
_geom_torsion
C6 C1 C2 C3 -0.7(3)
C7 C1 C2 C3 177.51(19)
C1 C2 C3 C4 0.7(3)
C2 C3 C4 C5 -0.1(4)
C3 C4 C5 C6 -0.4(4)
C4 C5 C6 C1 0.4(4)
C2 C1 C6 C5 0.2(3)
C7 C1 C6 C5 -178.1(2)
C2 C1 C7 C21 -2.0(2)
C6 C1 C7 C21 176.14(17)
C2 C1 C7 C8 125.57(19)
C6 C1 C7 C8 -56.3(2)
C1 C7 C8 C9 174.43(15)
C21 C7 C8 C9 -56.8(2)
C1 C7 C8 C16 -67.6(2)
C21 C7 C8 C16 61.2(2)
C16 C8 C9 C10 -176.92(19)
C7 C8 C9 C10 -50.8(3)
C16 C8 C9 C14 2.01(19)
C7 C8 C9 C14 128.12(17)
C14 C9 C10 C11 0.3(3)
C8 C9 C10 C11 179.11(19)
C9 C10 C11 C12 1.5(3)
C10 C11 C12 C13 -1.4(4)
C11 C12 C13 C14 -0.4(3)
C12 C13 C14 C9 2.2(3)
C12 C13 C14 C15 -176.83(19)
C10 C9 C14 C13 -2.1(3)
C8 C9 C14 C13 178.83(16)
C10 C9 C14 C15 177.08(17)
C8 C9 C14 C15 -2.0(2)
C13 C14 C15 C20 -0.6(3)
C9 C14 C15 C20 -179.7(2)
C13 C14 C15 C16 -179.84(19)
C9 C14 C15 C16 1.1(2)
C20 C15 C16 C17 -1.9(3)
C14 C15 C16 C17 177.38(16)
C20 C15 C16 C8 -179.05(17)
C14 C15 C16 C8 0.3(2)
C9 C8 C16 C17 -178.08(18)
C7 C8 C16 C17 58.1(3)
C9 C8 C16 C15 -1.34(19)
C7 C8 C16 C15 -125.17(17)
C15 C16 C17 C18 1.6(3)
C8 C16 C17 C18 178.06(19)
C16 C17 C18 C19 -0.2(3)
C17 C18 C19 C20 -0.9(4)
C18 C19 C20 C15 0.6(3)
C16 C15 C20 C19 0.8(3)
C14 C15 C20 C19 -178.3(2)
C1 C7 C21 C22 -73.5(2)
C8 C7 C21 C22 158.13(16)
C7 C21 C22 O1 -20.7(3)
C7 C21 C22 C23 160.49(16)
O1 C22 C23 C24 172.4(2)
C21 C22 C23 C24 -8.9(3)
O1 C22 C23 C28 -5.8(3)
C21 C22 C23 C28 172.95(18)
C28 C23 C24 C25 0.6(3)
C22 C23 C24 C25 -177.6(2)
C23 C24 C25 C26 -0.3(4)
C24 C25 C26 C27 -0.1(4)
C25 C26 C27 C28 0.3(4)
C26 C27 C28 C23 0.0(4)
C24 C23 C28 C27 -0.4(3)
C22 C23 C28 C27 177.9(2)
